data_7233944
loop_
_publ_author_name
'Zhihua Sun'
'Shuquan Zhang'
'Chengmin Ji'
'Tianliang Chen'
'Junhua Luo'

_publ_section_title
;
 Exceptional dielectric performance induced by the stepwise reversible
 phase transitions of an organic crystal: betainium chlorodifluoroacetate
;
_journal_name_full 'Journal of Materials Chemistry C'
_journal_page_first 10337
_journal_page_last 10342
_journal_paper_doi 10.1039/C4TC01925C
_journal_volume 2
_journal_year 2014
_chemical_formula_sum 'C7 H12 Cl F2 N O4'
_chemical_formula_weight 247.63
_space_group_IT_number 11
_space_group_name_Hall '-P 2yb'
_space_group_name_H-M_alt 'P 1 21/m 1'
_symmetry_cell_setting monoclinic
_symmetry_space_group_name_H-M 'P 1 21/m 1'
_atom_sites_solution_hydrogens geom
_atom_sites_solution_primary direct
_atom_sites_solution_secondary difmap
_cell_angle_alpha 90.00
_cell_angle_beta 95.151(5)
_cell_angle_gamma 90.00
_cell_formula_units_Z 2
_cell_length_a 5.8905(3)
_cell_length_b 7.5414(5)
_cell_length_c 12.7949(7)
_cell_measurement_reflns_used 1597
_cell_measurement_temperature 230(2)
_cell_measurement_theta_max 27.7150
_cell_measurement_theta_min 3.9360
_cell_volume 566.09(6)
_computing_structure_refinement 'SHELXL-97 (Sheldrick, 1997)'
_computing_structure_solution 'SHELXS-97 (Sheldrick, 1990)'
_diffrn_ambient_temperature 230(2)
_diffrn_measured_fraction_theta_full 0.996
_diffrn_measured_fraction_theta_max 0.996
_diffrn_measurement_device_type 'SuperNova, Dual, Cu at zero, Atlas'
_diffrn_measurement_method '\w scans'
_diffrn_radiation_monochromator mirror
_diffrn_radiation_source 'SuperNova (Mo) X-ray Source'
_diffrn_radiation_type MoK\a
_diffrn_radiation_wavelength 0.71073
_diffrn_reflns_av_R_equivalents 0.0240
_diffrn_reflns_av_sigmaI/netI 0.0241
_diffrn_reflns_limit_h_max 7
_diffrn_reflns_limit_h_min -7
_diffrn_reflns_limit_k_max 8
_diffrn_reflns_limit_k_min -8
_diffrn_reflns_limit_l_max 15
_diffrn_reflns_limit_l_min -14
_diffrn_reflns_number 3402
_diffrn_reflns_theta_full 25.00
_diffrn_reflns_theta_max 25.00
_diffrn_reflns_theta_min 3.14
_diffrn_standards_decay_% 0
_diffrn_standards_interval_count 0
_diffrn_standards_interval_time 0
_diffrn_standards_number 0
_exptl_absorpt_coefficient_mu 0.360
_exptl_absorpt_correction_T_max 1.00000
_exptl_absorpt_correction_T_min 0.82779
_exptl_absorpt_correction_type multi-scan
_exptl_crystal_colour colorless
_exptl_crystal_density_diffrn 1.453
_exptl_crystal_density_method 'not measured'
_exptl_crystal_description plate
_exptl_crystal_F_000 256
_exptl_crystal_size_max 0.46
_exptl_crystal_size_mid 0.37
_exptl_crystal_size_min 0.28
_refine_diff_density_max 0.704
_refine_diff_density_min -0.605
_refine_diff_density_rms 0.072
_refine_ls_extinction_method none
_refine_ls_goodness_of_fit_ref 1.072
_refine_ls_hydrogen_treatment mixed
_refine_ls_matrix_type full
_refine_ls_number_parameters 90
_refine_ls_number_reflns 1076
_refine_ls_number_restraints 0
_refine_ls_restrained_S_all 1.072
_refine_ls_R_factor_all 0.1026
_refine_ls_R_factor_gt 0.0862
_refine_ls_shift/su_max 0.021
_refine_ls_shift/su_mean 0.000
_refine_ls_structure_factor_coef Fsqd
_refine_ls_weighting_details 'calc w=1/[\s^2^(Fo^2^)+(0.0366P)^2^+1.7926P] where P=(Fo^2^+2Fc^2^)/3'
_refine_ls_weighting_scheme calc
_refine_ls_wR_factor_gt 0.1699
_refine_ls_wR_factor_ref 0.1799
_reflns_number_gt 851
_reflns_number_total 1076
_reflns_threshold_expression >2sigma(I)
_cod_data_source_file 1000004.cif
_cod_data_source_block PCOD1000004
_cod_original_sg_symbol_H-M P21/m
_cod_database_code 7233944

loop_
_symmetry_equiv_pos_as_xyz
'x, y, z'
'-x, y+1/2, -z'
'-x, -y, -z'
'x, -y-1/2, z'

loop_
_atom_site_label
_atom_site_type_symbol
_atom_site_fract_x
_atom_site_fract_y
_atom_site_fract_z
_atom_site_U_iso_or_equiv
_atom_site_adp_type
_atom_site_occupancy
_atom_site_symmetry_multiplicity
_atom_site_calc_flag
_atom_site_refinement_flags
_atom_site_disorder_assembly
_atom_site_disorder_group
Cl1 Cl 0.4941(4) 0.2500 0.90253(18) 0.0955(9) Uani 1 2 d S . .
C5 C 0.0903(9) 0.2500 0.7810(4) 0.0429(14) Uani 1 2 d S . .
O3 O 0.0540(8) 0.1083(7) 0.7436(4) 0.136(2) Uani 1 1 d . . .
C6 C 0.2027(14) 0.2500 0.8902(6) 0.095(3) Uani 1 2 d S . .
F1 F 0.1039(11) 0.2500 0.9648(4) 0.171(4) Uani 1 2 d S . .
O2 O 0.3431(6) 0.2500 0.5382(3) 0.0446(10) Uani 1 2 d S . .
N1 N 0.3361(7) 0.2500 0.3127(3) 0.0338(10) Uani 1 2 d S . .
C2 C 0.1248(8) 0.2500 0.3693(4) 0.0318(11) Uani 1 2 d S . .
H2A H 0.0335 0.1442 0.3471 0.038 Uiso 0.50 1 calc PR . .
H2B H 0.0335 0.3558 0.3471 0.038 Uiso 0.50 1 calc PR . .
C1 C 0.1620(9) 0.2500 0.4877(4) 0.0369(12) Uani 1 2 d S . .
O1 O -0.0369(7) 0.2500 0.5267(3) 0.0696(16) Uani 1 2 d S . .
C4 C 0.2609(10) 0.2500 0.1968(4) 0.0484(15) Uani 1 2 d S . .
H4A H 0.1685 0.3557 0.1793 0.073 Uiso 0.50 1 calc PR . .
H4B H 0.1701 0.1435 0.1791 0.073 Uiso 0.50 1 calc PR . .
H4C H 0.3952 0.2507 0.1568 0.073 Uiso 1 2 calc SR . .
C3 C 0.4751(7) 0.0869(6) 0.3377(3) 0.0503(11) Uani 1 1 d . . .
H3A H 0.6011 0.0820 0.2928 0.076 Uiso 1 1 calc R . .
H3B H 0.3787 -0.0183 0.3254 0.076 Uiso 1 1 calc R . .
H3C H 0.5364 0.0901 0.4115 0.076 Uiso 1 1 calc R . .
F2 F 0.1796(14) 0.0412(11) 0.9095(7) 0.130(4) Uani 0.50 1 d P . .
H1 H -0.0364 0.2500 0.5982 0.156 Uiso 1 2 d SR . .

loop_
_atom_site_aniso_label
_atom_site_aniso_U_11
_atom_site_aniso_U_22
_atom_site_aniso_U_33
_atom_site_aniso_U_23
_atom_site_aniso_U_13
_atom_site_aniso_U_12
Cl1 0.0651(13) 0.126(2) 0.0894(16) 0.000 -0.0261(11) 0.000
C5 0.035(3) 0.057(4) 0.038(3) 0.000 0.007(2) 0.000
O3 0.107(3) 0.150(4) 0.161(4) -0.119(4) 0.073(3) -0.078(3)
C6 0.063(5) 0.184(11) 0.037(4) 0.000 0.003(3) 0.000
F1 0.124(5) 0.356(14) 0.036(3) 0.000 0.021(3) 0.000
O2 0.042(2) 0.058(3) 0.0316(19) 0.000 -0.0076(16) 0.000
N1 0.033(2) 0.038(2) 0.030(2) 0.000 0.0019(17) 0.000
C2 0.031(3) 0.035(3) 0.029(3) 0.000 -0.002(2) 0.000
C1 0.039(3) 0.038(3) 0.033(3) 0.000 0.000(2) 0.000
O1 0.040(2) 0.134(5) 0.035(2) 0.000 0.0069(18) 0.000
C4 0.050(3) 0.068(4) 0.027(3) 0.000 0.003(2) 0.000
C3 0.048(2) 0.049(3) 0.054(2) -0.001(2) 0.0040(19) 0.016(2)
F2 0.144(7) 0.115(6) 0.121(6) 0.093(6) -0.045(5) -0.048(5)

loop_
_atom_type_symbol
_atom_type_description
_atom_type_scat_dispersion_real
_atom_type_scat_dispersion_imag
_atom_type_scat_source
C C 0.0033 0.0016 'International Tables Vol C Tables 4.2.6.8 and 6.1.1.4'
H H 0.0000 0.0000 'International Tables Vol C Tables 4.2.6.8 and 6.1.1.4'
N N 0.0061 0.0033 'International Tables Vol C Tables 4.2.6.8 and 6.1.1.4'
O O 0.0106 0.0060 'International Tables Vol C Tables 4.2.6.8 and 6.1.1.4'
F F 0.0171 0.0103 'International Tables Vol C Tables 4.2.6.8 and 6.1.1.4'
Cl Cl 0.1484 0.1585 'International Tables Vol C Tables 4.2.6.8 and 6.1.1.4'

loop_
_geom_angle_atom_site_label_1
_geom_angle_atom_site_label_2
_geom_angle_atom_site_label_3
_geom_angle
_geom_angle_site_symmetry_1
_geom_angle_site_symmetry_3
O3 C5 O3 129.3(8) . 4_565
O3 C5 C6 115.4(4) . .
O3 C5 C6 115.4(4) 4_565 .
F1 C6 C5 123.8(7) . .
F1 C6 F2 79.5(5) . .
C5 C6 F2 96.2(4) . .
F1 C6 F2 79.5(5) . 4_565
C5 C6 F2 96.2(4) . 4_565
F2 C6 F2 158.9(10) . 4_565
F1 C6 Cl1 119.8(6) . .
C5 C6 Cl1 116.4(5) . .
F2 C6 Cl1 94.8(4) . .
F2 C6 Cl1 94.8(4) 4_565 .
C2 N1 C3 111.0(3) . 4_565
C2 N1 C3 111.0(3) . .
C3 N1 C3 110.6(4) 4_565 .
C2 N1 C4 107.0(4) . .
C3 N1 C4 108.5(3) 4_565 .
C3 N1 C4 108.5(3) . .
N1 C2 C1 115.7(4) . .
O2 C1 O1 125.2(5) . .
O2 C1 C2 125.7(5) . .
O1 C1 C2 109.1(4) . .

loop_
_geom_bond_atom_site_label_1
_geom_bond_atom_site_label_2
_geom_bond_distance
_geom_bond_site_symmetry_2
Cl1 C6 1.709(8) .
C5 O3 1.183(5) .
C5 O3 1.183(5) 4_565
C5 C6 1.491(9) .
C6 F1 1.162(9) .
C6 F2 1.602(8) .
C6 F2 1.602(8) 4_565
O2 C1 1.197(6) .
N1 C2 1.496(6) .
N1 C3 1.496(4) 4_565
N1 C3 1.496(4) .
N1 C4 1.508(6) .
C2 C1 1.511(7) .
C1 O1 1.314(7) .
